data_4038749
loop_
_publ_author_name
'Chernykh, Anton V.'
'Olifir, Oleksandr S.'
'Kuchkovska, Yuliya O.'
'Volochnyuk, Dmitriy M.'
'Yarmolchuk, Vladimir S.'
'Grygorenko, Oleksandr O.'

_publ_section_title
;
 Fluoroalkyl-Substituted Cyclopropane Derivatives: Synthesis and
 Physicochemical Properties.
;
_journal_issue 19
_journal_name_full 'The Journal of organic chemistry'
_journal_page_first 12692
_journal_page_last 12702
_journal_paper_doi 10.1021/acs.joc.0c01848
_journal_volume 85
_journal_year 2020
_chemical_formula_moiety 'C11 H10 F3 N O'
_chemical_formula_sum 'C11 H10 F3 N O'
_chemical_formula_weight 229.20
_space_group_crystal_system monoclinic
_space_group_IT_number 14
_space_group_name_Hall '-P 2yn'
_space_group_name_H-M_alt 'P 1 21/n 1'
_atom_sites_solution_hydrogens mixed
_audit_creation_method SHELXL-2016/4
_cell_angle_alpha 90
_cell_angle_beta 93.058(7)
_cell_angle_gamma 90
_cell_formula_units_Z 4
_cell_length_a 5.1598(9)
_cell_length_b 11.2723(17)
_cell_length_c 17.688(3)
_cell_measurement_reflns_used 880
_cell_measurement_temperature 123(2)
_cell_measurement_theta_max 21.27
_cell_measurement_theta_min 2.31
_cell_volume 1027.3(3)
_computing_cell_refinement 'Bruker SAINT'
_computing_data_collection 'Bruker APEX2'
_computing_data_reduction 'Bruker SAINT'
_computing_molecular_graphics 'Bruker SHELXTL'
_computing_publication_material 'Bruker SHELXTL'
_computing_structure_refinement 'SHELXL-2016/4 (Sheldrick, 2016)'
_computing_structure_solution 'SHELXS-97 (Sheldrick 2008)'
_diffrn_ambient_temperature 123(2)
_diffrn_measured_fraction_theta_full 0.999
_diffrn_measured_fraction_theta_max 0.999
_diffrn_measurement_device_type 'Bruker APEX-II CCD'
_diffrn_measurement_method '\f and \w scans'
_diffrn_radiation_type MoK\a
_diffrn_radiation_wavelength 0.71073
_diffrn_reflns_av_R_equivalents 0.0621
_diffrn_reflns_av_unetI/netI 0.0720
_diffrn_reflns_Laue_measured_fraction_full 0.999
_diffrn_reflns_Laue_measured_fraction_max 0.999
_diffrn_reflns_limit_h_max 6
_diffrn_reflns_limit_h_min -5
_diffrn_reflns_limit_k_max 11
_diffrn_reflns_limit_k_min -13
_diffrn_reflns_limit_l_max 21
_diffrn_reflns_limit_l_min -13
_diffrn_reflns_number 6646
_diffrn_reflns_point_group_measured_fraction_full 0.999
_diffrn_reflns_point_group_measured_fraction_max 0.999
_diffrn_reflns_theta_full 25.045
_diffrn_reflns_theta_max 25.045
_diffrn_reflns_theta_min 2.143
_diffrn_source 'sealed tube'
_exptl_absorpt_coefficient_mu 0.132
_exptl_absorpt_correction_T_max 0.7452
_exptl_absorpt_correction_T_min 0.5640
_exptl_absorpt_correction_type multi-scan
_exptl_absorpt_process_details SADABS
_exptl_crystal_colour colourless
_exptl_crystal_density_diffrn 1.482
_exptl_crystal_description needl
_exptl_crystal_F_000 472
_exptl_crystal_size_max 0.600
_exptl_crystal_size_mid 0.040
_exptl_crystal_size_min 0.040
_refine_diff_density_max 0.220
_refine_diff_density_min -0.209
_refine_diff_density_rms 0.053
_refine_ls_extinction_method none
_refine_ls_goodness_of_fit_ref 1.017
_refine_ls_hydrogen_treatment mixed
_refine_ls_matrix_type full
_refine_ls_number_parameters 149
_refine_ls_number_reflns 1812
_refine_ls_number_restraints 0
_refine_ls_restrained_S_all 1.017
_refine_ls_R_factor_all 0.0935
_refine_ls_R_factor_gt 0.0516
_refine_ls_shift/su_max 0.001
_refine_ls_shift/su_mean 0.000
_refine_ls_structure_factor_coef Fsqd
_refine_ls_weighting_details 'w=1/[\s^2^(Fo^2^)+(0.0608P)^2^] where P=(Fo^2^+2Fc^2^)/3'
_refine_ls_weighting_scheme calc
_refine_ls_wR_factor_gt 0.1140
_refine_ls_wR_factor_ref 0.1321
_reflns_Friedel_coverage 0.000
_reflns_number_gt 1176
_reflns_number_total 1812
_reflns_threshold_expression 'I > 2\s(I)'
_cod_data_source_file jo0c01848_si_004.cif
_cod_data_source_block xr270
_cod_depositor_comments 'Adding full bibliography for 4038748--4038751.cif.'
_cod_original_sg_symbol_H-M 'P 21/n'
_cod_database_code 4038749
_shelx_shelxl_version_number 2016/4
_shelx_space_group_comment
;
The symmetry employed for this shelxl refinement is uniquely defined
by the following loop, which should always be used as a source of
symmetry information in preference to the above space-group names.
They are only intended as comments.
;
_shelx_estimated_absorpt_t_min 0.925
_shelx_estimated_absorpt_t_max 0.995

loop_
_space_group_symop_operation_xyz
'x, y, z'
'-x+1/2, y+1/2, -z+1/2'
'-x, -y, -z'
'x-1/2, -y-1/2, z-1/2'

loop_
_atom_site_label
_atom_site_type_symbol
_atom_site_fract_x
_atom_site_fract_y
_atom_site_fract_z
_atom_site_U_iso_or_equiv
_atom_site_adp_type
_atom_site_occupancy
_atom_site_site_symmetry_order
_atom_site_calc_flag
_atom_site_refinement_flags_posn
_atom_site_refinement_flags_adp
_atom_site_refinement_flags_occupancy
_atom_site_disorder_assembly
_atom_site_disorder_group
F1 F 0.9155(3) 0.51218(14) 0.60791(8) 0.0446(5) Uani 1 1 d . . . . .
F2 F 1.1000(4) 0.43522(15) 0.70710(9) 0.0549(6) Uani 1 1 d . . . . .
F3 F 0.6862(4) 0.43945(16) 0.69382(9) 0.0562(6) Uani 1 1 d . . . . .
N1 N 0.9721(5) 0.52897(19) 0.85142(12) 0.0274(6) Uani 1 1 d . . . . .
O1 O 0.5460(4) 0.50557(16) 0.86856(10) 0.0323(5) Uani 1 1 d . . . . .
C1 C 0.8966(5) 0.6203(2) 0.71992(13) 0.0272(7) Uani 1 1 d . . . . .
H1 H 0.775520 0.678863 0.694412 0.033 Uiso 1 1 calc R U . . .
C2 C 1.1383(6) 0.6732(3) 0.75664(14) 0.0351(7) Uani 1 1 d . . . . .
H2A H 1.299226 0.625339 0.757138 0.042 Uiso 1 1 calc R U . . .
H2B H 1.164407 0.759755 0.751237 0.042 Uiso 1 1 calc R U . . .
C3 C 0.9268(5) 0.6325(2) 0.80516(14) 0.0290(7) Uani 1 1 d . . . . .
H3 H 0.821801 0.696691 0.827768 0.035 Uiso 1 1 calc R U . . .
C4 C 0.9007(6) 0.5032(2) 0.68339(14) 0.0314(7) Uani 1 1 d . . . . .
C5 C 0.7730(5) 0.4726(2) 0.88094(13) 0.0250(6) Uani 1 1 d . . . . .
C6 C 0.8380(5) 0.3679(2) 0.93057(13) 0.0265(7) Uani 1 1 d . . . . .
C7 C 1.0484(5) 0.2945(2) 0.91889(14) 0.0324(7) Uani 1 1 d . . . . .
H7 H 1.162247 0.312220 0.879951 0.039 Uiso 1 1 calc R U . . .
C8 C 1.0922(6) 0.1948(2) 0.96438(16) 0.0384(8) Uani 1 1 d . . . . .
H8 H 1.233466 0.143485 0.955641 0.046 Uiso 1 1 calc R U . . .
C9 C 0.9307(6) 0.1707(3) 1.02206(15) 0.0372(8) Uani 1 1 d . . . . .
H9 H 0.961404 0.103010 1.053297 0.045 Uiso 1 1 calc R U . . .
C10 C 0.7256(6) 0.2444(2) 1.03431(14) 0.0342(7) Uani 1 1 d . . . . .
H10 H 0.616768 0.228330 1.074738 0.041 Uiso 1 1 calc R U . . .
C11 C 0.6762(5) 0.3414(2) 0.98856(14) 0.0314(7) Uani 1 1 d . . . . .
H11 H 0.530653 0.390526 0.996675 0.038 Uiso 1 1 calc R U . . .
H1N H 1.138(5) 0.509(2) 0.8662(13) 0.026(7) Uiso 1 1 d . . . . .

loop_
_atom_site_aniso_label
_atom_site_aniso_U_11
_atom_site_aniso_U_22
_atom_site_aniso_U_33
_atom_site_aniso_U_23
_atom_site_aniso_U_13
_atom_site_aniso_U_12
F1 0.0584(13) 0.0485(11) 0.0269(9) -0.0016(7) 0.0030(7) -0.0056(9)
F2 0.0712(15) 0.0421(11) 0.0499(11) -0.0064(8) -0.0113(10) 0.0244(10)
F3 0.0652(14) 0.0529(12) 0.0518(11) -0.0125(9) 0.0145(9) -0.0326(10)
N1 0.0223(14) 0.0298(14) 0.0299(12) 0.0030(10) -0.0002(10) -0.0008(11)
O1 0.0255(12) 0.0378(12) 0.0335(10) 0.0049(8) 0.0006(8) 0.0018(9)
C1 0.0281(16) 0.0244(16) 0.0285(15) 0.0032(11) -0.0028(12) -0.0017(12)
C2 0.0348(18) 0.0351(17) 0.0353(16) 0.0036(13) 0.0015(12) -0.0094(14)
C3 0.0305(17) 0.0236(16) 0.0328(15) -0.0011(12) 0.0009(12) 0.0007(13)
C4 0.0351(18) 0.0308(17) 0.0277(15) 0.0027(12) -0.0029(12) -0.0026(14)
C5 0.0227(17) 0.0303(16) 0.0218(13) -0.0043(11) -0.0006(11) -0.0018(13)
C6 0.0248(16) 0.0274(16) 0.0266(14) -0.0030(11) -0.0039(12) -0.0024(13)
C7 0.0303(17) 0.0305(17) 0.0361(16) -0.0021(12) -0.0001(13) -0.0037(14)
C8 0.0314(18) 0.0305(18) 0.0526(19) -0.0025(14) -0.0045(15) 0.0059(14)
C9 0.0412(19) 0.0308(17) 0.0382(17) 0.0091(14) -0.0119(14) -0.0045(15)
C10 0.0416(19) 0.0337(18) 0.0268(15) 0.0033(12) -0.0019(13) -0.0071(15)
C11 0.0332(17) 0.0345(17) 0.0264(14) -0.0022(12) 0.0005(12) 0.0013(13)

loop_
_atom_type_symbol
_atom_type_description
_atom_type_scat_dispersion_real
_atom_type_scat_dispersion_imag
_atom_type_scat_source
C C 0.0033 0.0016 'International Tables Vol C Tables 4.2.6.8 and 6.1.1.4'
H H 0.0000 0.0000 'International Tables Vol C Tables 4.2.6.8 and 6.1.1.4'
N N 0.0061 0.0033 'International Tables Vol C Tables 4.2.6.8 and 6.1.1.4'
O O 0.0106 0.0060 'International Tables Vol C Tables 4.2.6.8 and 6.1.1.4'
F F 0.0171 0.0103 'International Tables Vol C Tables 4.2.6.8 and 6.1.1.4'

loop_
_geom_angle_atom_site_label_1
_geom_angle_atom_site_label_2
_geom_angle_atom_site_label_3
_geom_angle
_geom_angle_site_symmetry_1
_geom_angle_site_symmetry_3
_geom_angle_publ_flag
C5 N1 C3 120.2(2) . . ?
C4 C1 C2 121.1(2) . . ?
C4 C1 C3 121.1(2) . . ?
C2 C1 C3 59.54(17) . . ?
C3 C2 C1 60.72(17) . . ?
N1 C3 C2 118.3(2) . . ?
N1 C3 C1 119.9(2) . . ?
C2 C3 C1 59.74(17) . . ?
F2 C4 F3 106.1(2) . . ?
F2 C4 F1 105.8(2) . . ?
F3 C4 F1 105.6(2) . . ?
F2 C4 C1 114.0(2) . . ?
F3 C4 C1 112.9(2) . . ?
F1 C4 C1 111.8(2) . . ?
O1 C5 N1 121.9(2) . . ?
O1 C5 C6 121.4(2) . . ?
N1 C5 C6 116.8(2) . . ?
C7 C6 C11 119.2(3) . . ?
C7 C6 C5 122.3(2) . . ?
C11 C6 C5 118.5(2) . . ?
C6 C7 C8 119.9(3) . . ?
C9 C8 C7 120.1(3) . . ?
C10 C9 C8 119.9(3) . . ?
C9 C10 C11 120.6(3) . . ?
C10 C11 C6 120.3(3) . . ?

loop_
_geom_bond_atom_site_label_1
_geom_bond_atom_site_label_2
_geom_bond_distance
_geom_bond_site_symmetry_2
_geom_bond_publ_flag
F1 C4 1.345(3) . ?
F2 C4 1.332(3) . ?
F3 C4 1.341(3) . ?
N1 C5 1.337(3) . ?
N1 C3 1.437(3) . ?
O1 C5 1.237(3) . ?
C1 C4 1.471(4) . ?
C1 C2 1.499(4) . ?
C1 C3 1.514(3) . ?
C2 C3 1.496(4) . ?
C5 C6 1.499(4) . ?
C6 C7 1.389(4) . ?
C6 C11 1.389(4) . ?
C7 C8 1.393(4) . ?
C8 C9 1.378(4) . ?
C9 C10 1.372(4) . ?
C10 C11 1.376(4) . ?
